data_1558054
loop_
_publ_author_name
'Horiuchi, Sachio'
'Ishibashi, Shoji'
'Haruki, Rie'
'Kumai, Reiji'
'Inada, Satoshi'
'Aoyagi, Shigenobu'

_publ_section_title
;
 Metaelectric multiphase transitions in a highly polarizable molecular
 crystal.
;
_journal_issue 24
_journal_name_full 'Chemical science'
_journal_page_first 6183
_journal_page_last 6192
_journal_paper_doi 10.1039/d0sc01687j
_journal_volume 11
_journal_year 2020
_chemical_formula_moiety 'C15 H12 N4'
_chemical_formula_sum 'C15 H12 N4'
_chemical_formula_weight 248.29
_chemical_name_systematic bis-(1H-benzimidazol-2-yl)-methane
_space_group_crystal_system monoclinic
_space_group_IT_number 14
_space_group_name_Hall '-P 2ybc'
_space_group_name_H-M_alt 'P 1 21/c 1'
_atom_sites_solution_hydrogens geom
_atom_sites_solution_primary direct
_atom_sites_solution_secondary difmap
_audit_update_record
;
2020-03-11 deposited with the CCDC.	2020-05-13 downloaded from the CCDC.
;
_cell_angle_alpha 90.0000
_cell_angle_beta 90.612(3)
_cell_angle_gamma 90.0000
_cell_formula_units_Z 16
_cell_length_a 18.3296(17)
_cell_length_b 15.7595(15)
_cell_length_c 18.3254(16)
_cell_measurement_reflns_used 13315
_cell_measurement_temperature 295
_cell_measurement_theta_max 27.49
_cell_measurement_theta_min 3.02
_cell_volume 5293.3(8)
_computing_cell_refinement 'CrystalClear-SM Expert 2.0 r4'
_computing_data_collection 'CrystalClear-SM Expert 2.0 r4 (Rigaku, 2009)'
_computing_data_reduction 'CrystalClear-SM Expert 2.0 r4'
_computing_molecular_graphics 'CrystalStructure 4.3'
_computing_publication_material 'CrystalStructure 4.3 (Rigaku, 2018)'
_computing_structure_refinement 'SHELXL Version 2018/3 (Sheldrick, 2008)'
_computing_structure_solution 'Il Milione (Burla, et al., 2007)'
_diffrn_ambient_temperature 295
_diffrn_detector_area_resol_mean 14.629
_diffrn_measured_fraction_theta_full 0.996
_diffrn_measured_fraction_theta_max 0.989
_diffrn_measurement_device_type 'Rigaku Mercury70'
_diffrn_measurement_method \w
_diffrn_radiation_type 'Mo K\a'
_diffrn_radiation_wavelength 0.71075
_diffrn_reflns_av_R_equivalents 0.0341
_diffrn_reflns_av_unetI/netI 0.0539
_diffrn_reflns_Laue_measured_fraction_full 0.996
_diffrn_reflns_Laue_measured_fraction_max 0.989
_diffrn_reflns_limit_h_max 21
_diffrn_reflns_limit_h_min -23
_diffrn_reflns_limit_k_max 20
_diffrn_reflns_limit_k_min -19
_diffrn_reflns_limit_l_max 19
_diffrn_reflns_limit_l_min -23
_diffrn_reflns_number 52125
_diffrn_reflns_point_group_measured_fraction_full 0.996
_diffrn_reflns_point_group_measured_fraction_max 0.989
_diffrn_reflns_theta_full 25.242
_diffrn_reflns_theta_max 27.481
_diffrn_reflns_theta_min 3.021
_diffrn_standards_number 0
_exptl_absorpt_coefficient_mu 0.078
_exptl_absorpt_correction_T_max 0.982
_exptl_absorpt_correction_T_min 0.820
_exptl_absorpt_correction_type multi-scan
_exptl_absorpt_process_details 'REQAB (Rigaku, 1998)'
_exptl_crystal_colour colorless
_exptl_crystal_density_diffrn 1.246
_exptl_crystal_density_method 'not measured'
_exptl_crystal_description block
_exptl_crystal_F_000 2080.00
_exptl_crystal_recrystallization_method Sublimation
_exptl_crystal_size_max 0.380
_exptl_crystal_size_mid 0.250
_exptl_crystal_size_min 0.230
_refine_diff_density_max 0.17
_refine_diff_density_min -0.16
_refine_ls_extinction_coef 0.0042(8)
_refine_ls_extinction_method SHELXL
_refine_ls_goodness_of_fit_ref 1.061
_refine_ls_hydrogen_treatment mixed
_refine_ls_number_parameters 718
_refine_ls_number_reflns 12005
_refine_ls_number_restraints 0
_refine_ls_R_factor_all 0.1199
_refine_ls_R_factor_gt 0.0689
_refine_ls_shift/su_max 0.000
_refine_ls_structure_factor_coef Fsqd
_refine_ls_weighting_details 'w = 1/[\s^2^(Fo^2^)+(0.0725P)^2^+1.0956P] where P=(Fo^2^+2Fc^2^)/3'
_refine_ls_weighting_scheme calc
_refine_ls_wR_factor_gt 0.1621
_refine_ls_wR_factor_ref 0.1955
_reflns_Friedel_coverage 0.000
_reflns_number_gt 6915
_reflns_number_total 12005
_reflns_threshold_expression F^2^>2.0\s(F^2^)
_cod_data_source_file d0sc01687j2.cif
_cod_data_source_block BI2C-b
_cod_depositor_comments
;Adding full bibliography for 1558050--1558054.cif.

 Adding full bibliography for 1558050--1558054.cif.
;
_cod_database_code 1558054

loop_
_space_group_symop_id
_space_group_symop_operation_xyz
1 +X,+Y,+Z
2 -X,1/2+Y,1/2-Z
3 -X,-Y,-Z
4 +X,-1/2-Y,-1/2+Z

loop_
_atom_site_label
_atom_site_type_symbol
_atom_site_fract_x
_atom_site_fract_y
_atom_site_fract_z
_atom_site_U_iso_or_equiv
_atom_site_adp_type
_atom_site_occupancy
_atom_site_site_symmetry_order
_atom_site_calc_flag
_atom_site_refinement_flags_posn
_atom_site_refinement_flags_adp
_atom_site_refinement_flags_occupancy
_atom_site_disorder_assembly
_atom_site_disorder_group
N1 N 0.33129(10) 0.36510(11) 0.31985(8) 0.0549(5) Uani 1 1 d . . . . .
N2 N 0.32003(11) 0.34535(12) 0.43892(8) 0.0664(5) Uani 1 1 d . . . . .
N3 N 0.15638(11) 0.18610(11) 0.31430(8) 0.0567(5) Uani 1 1 d . . . . .
N4 N 0.16256(10) 0.24653(11) 0.42384(8) 0.0570(5) Uani 1 1 d . . . . .
N5 N 0.34114(10) 0.25166(11) 0.56720(8) 0.0542(4) Uani 1 1 d . . . . .
N6 N 0.33818(10) 0.18419(11) 0.67357(8) 0.0557(5) Uani 1 1 d . . . . .
N7 N 0.17740(12) 0.35225(13) 0.54941(9) 0.0690(6) Uani 1 1 d . . . . .
N8 N 0.16898(10) 0.36252(11) 0.66956(8) 0.0584(5) Uani 1 1 d . . . . .
N9 N 0.07522(10) -0.11789(11) 0.41875(9) 0.0536(4) Uani 1 1 d . . . . .
N10 N 0.19450(10) -0.09569(13) 0.42469(11) 0.0709(5) Uani 1 1 d . . . . .
N11 N 0.17542(10) -0.00290(12) 0.58650(10) 0.0560(5) Uani 1 1 d . . . . .
N12 N 0.07083(10) 0.06839(11) 0.58563(9) 0.0572(5) Uani 1 1 d . . . . .
N13 N 0.32430(10) -0.00299(12) 0.40925(10) 0.0558(5) Uani 1 1 d . . . . .
N14 N 0.42962(10) 0.06732(11) 0.41020(9) 0.0572(5) Uani 1 1 d . . . . .
N15 N 0.42409(11) -0.11624(12) 0.58159(9) 0.0570(5) Uani 1 1 d . . . . .
N16 N 0.30516(10) -0.09733(13) 0.56925(11) 0.0707(5) Uani 1 1 d . . . . .
C1 C 0.28022(13) 0.22634(14) 0.35888(11) 0.0594(6) Uani 1 1 d . . . . .
H1 H 0.302683 0.186092 0.392274 0.071 Uiso 1 1 calc R U . . .
H2 H 0.293169 0.209722 0.309725 0.071 Uiso 1 1 calc R U . . .
C2 C 0.31084(11) 0.31216(13) 0.37387(9) 0.0502(5) Uani 1 1 d . . . . .
C3 C 0.35597(12) 0.43866(14) 0.35221(10) 0.0561(5) Uani 1 1 d . . . . .
C4 C 0.38265(16) 0.51348(17) 0.32366(13) 0.0792(8) Uani 1 1 d . . . . .
H4 H 0.387270 0.521204 0.273609 0.095 Uiso 1 1 calc R U . . .
C5 C 0.40209(18) 0.57602(19) 0.37242(15) 0.0983(10) Uani 1 1 d . . . . .
H5 H 0.421078 0.626834 0.355139 0.118 Uiso 1 1 calc R U . . .
C6 C 0.3939(2) 0.5647(2) 0.44649(16) 0.1166(13) Uani 1 1 d . . . . .
H6 H 0.406829 0.608625 0.477980 0.140 Uiso 1 1 calc R U . . .
C7 C 0.3674(2) 0.4908(2) 0.47505(14) 0.1052(11) Uani 1 1 d . . . . .
H7 H 0.362231 0.483850 0.525127 0.126 Uiso 1 1 calc R U . . .
C8 C 0.34826(14) 0.42625(16) 0.42643(11) 0.0654(6) Uani 1 1 d . . . . .
C9 C 0.19948(12) 0.22089(12) 0.36618(9) 0.0501(5) Uani 1 1 d . . . . .
C10 C 0.08534(13) 0.18902(13) 0.33907(10) 0.0553(5) Uani 1 1 d . . . . .
C11 C 0.02055(15) 0.16080(16) 0.30914(13) 0.0745(7) Uani 1 1 d . . . . .
H9 H 0.018519 0.135522 0.263309 0.089 Uiso 1 1 calc R U . . .
C12 C -0.04124(16) 0.17182(17) 0.35044(15) 0.0808(7) Uani 1 1 d . . . . .
H10 H -0.086041 0.153830 0.331835 0.097 Uiso 1 1 calc R U . . .
C13 C -0.03824(15) 0.20905(17) 0.41898(14) 0.0782(7) Uani 1 1 d . . . . .
H11 H -0.080930 0.215104 0.445457 0.094 Uiso 1 1 calc R U . . .
C14 C 0.02675(15) 0.23724(15) 0.44858(12) 0.0695(6) Uani 1 1 d . . . . .
H12 H 0.028490 0.262228 0.494542 0.083 Uiso 1 1 calc R U . . .
C15 C 0.08991(13) 0.22721(13) 0.40761(10) 0.0543(5) Uani 1 1 d . . . . .
C16 C 0.21805(12) 0.22665(13) 0.62173(11) 0.0561(5) Uani 1 1 d . . . . .
H13 H 0.199325 0.192426 0.581718 0.067 Uiso 1 1 calc R U . . .
H14 H 0.200360 0.202064 0.666725 0.067 Uiso 1 1 calc R U . . .
C17 C 0.29927(12) 0.22166(12) 0.62202(9) 0.0497(5) Uani 1 1 d . . . . .
C18 C 0.41280(12) 0.23186(13) 0.58428(10) 0.0530(5) Uani 1 1 d . . . . .
C19 C 0.47733(14) 0.24400(16) 0.54749(12) 0.0684(6) Uani 1 1 d . . . . .
H16 H 0.478436 0.272122 0.502895 0.082 Uiso 1 1 calc R U . . .
C20 C 0.54007(15) 0.21258(17) 0.57977(14) 0.0766(7) Uani 1 1 d . . . . .
H17 H 0.584411 0.219315 0.556274 0.092 Uiso 1 1 calc R U . . .
C21 C 0.53844(16) 0.17103(17) 0.64676(15) 0.0805(7) Uani 1 1 d . . . . .
H18 H 0.581772 0.151149 0.667340 0.097 Uiso 1 1 calc R U . . .
C22 C 0.47403(15) 0.15877(16) 0.68312(13) 0.0733(7) Uani 1 1 d . . . . .
H19 H 0.473149 0.130532 0.727667 0.088 Uiso 1 1 calc R U . . .
C23 C 0.41009(13) 0.19000(13) 0.65114(10) 0.0546(5) Uani 1 1 d . . . . .
C24 C 0.18799(11) 0.31395(13) 0.61445(9) 0.0511(5) Uani 1 1 d . . . . .
C25 C 0.14929(14) 0.43193(16) 0.56286(11) 0.0681(7) Uani 1 1 d . . . . .
C26 C 0.1286(2) 0.4978(2) 0.51749(14) 0.1109(12) Uani 1 1 d . . . . .
H21 H 0.132342 0.493552 0.467044 0.133 Uiso 1 1 calc R U . . .
C27 C 0.1023(2) 0.5697(2) 0.55017(16) 0.1169(13) Uani 1 1 d . . . . .
H22 H 0.088481 0.615420 0.521085 0.140 Uiso 1 1 calc R U . . .
C28 C 0.09577(19) 0.57621(19) 0.62500(15) 0.0982(10) Uani 1 1 d . . . . .
H23 H 0.076835 0.625617 0.645092 0.118 Uiso 1 1 calc R U . . .
C29 C 0.11663(16) 0.51137(17) 0.66988(13) 0.0784(8) Uani 1 1 d . . . . .
H24 H 0.112770 0.516178 0.720274 0.094 Uiso 1 1 calc R U . . .
C30 C 0.14401(12) 0.43742(14) 0.63803(10) 0.0575(5) Uani 1 1 d . . . . .
C31 C 0.11574(13) 0.02310(13) 0.46466(11) 0.0594(6) Uani 1 1 d . . . . .
H25 H 0.067864 0.041576 0.448133 0.071 Uiso 1 1 calc R U . . .
H26 H 0.151382 0.061890 0.444584 0.071 Uiso 1 1 calc R U . . .
C32 C 0.12978(11) -0.06367(13) 0.43534(10) 0.0514(5) Uani 1 1 d . . . . .
C33 C 0.10709(11) -0.19185(14) 0.39503(10) 0.0542(5) Uani 1 1 d . . . . .
C34 C 0.07810(14) -0.26891(16) 0.37134(13) 0.0718(7) Uani 1 1 d . . . . .
H28 H 0.027992 -0.277993 0.369053 0.086 Uiso 1 1 calc R U . . .
C35 C 0.12640(17) -0.33055(18) 0.35162(16) 0.0908(9) Uani 1 1 d . . . . .
H29 H 0.108747 -0.382321 0.334654 0.109 Uiso 1 1 calc R U . . .
C36 C 0.20057(18) -0.3179(2) 0.3563(2) 0.1147(12) Uani 1 1 d . . . . .
H30 H 0.231863 -0.361583 0.343068 0.138 Uiso 1 1 calc R U . . .
C37 C 0.22932(16) -0.2426(2) 0.37977(19) 0.1098(12) Uani 1 1 d . . . . .
H31 H 0.279538 -0.234594 0.382474 0.132 Uiso 1 1 calc R U . . .
C38 C 0.18157(12) -0.17847(16) 0.39954(13) 0.0665(6) Uani 1 1 d . . . . .
C39 C 0.11908(11) 0.02856(13) 0.54596(11) 0.0505(5) Uani 1 1 d . . . . .
C40 C 0.16221(11) 0.01828(13) 0.65847(11) 0.0531(5) Uani 1 1 d . . . . .
C41 C 0.20152(14) 0.00472(15) 0.72243(13) 0.0691(6) Uani 1 1 d . . . . .
H33 H 0.245209 -0.025299 0.722778 0.083 Uiso 1 1 calc R U . . .
C42 C 0.17284(17) 0.03778(17) 0.78535(14) 0.0789(8) Uani 1 1 d . . . . .
H34 H 0.197961 0.030183 0.829221 0.095 Uiso 1 1 calc R U . . .
C43 C 0.10721(17) 0.08234(18) 0.78522(14) 0.0825(8) Uani 1 1 d . . . . .
H35 H 0.089468 0.103607 0.828916 0.099 Uiso 1 1 calc R U . . .
C44 C 0.06809(14) 0.09552(16) 0.72164(13) 0.0729(7) Uani 1 1 d . . . . .
H36 H 0.024266 0.125259 0.721614 0.087 Uiso 1 1 calc R U . . .
C45 C 0.09660(12) 0.06264(13) 0.65732(11) 0.0556(5) Uani 1 1 d . . . . .
C46 C 0.38391(13) 0.02279(14) 0.53123(11) 0.0599(6) Uani 1 1 d . . . . .
H37 H 0.348251 0.061645 0.551173 0.072 Uiso 1 1 calc R U . . .
H38 H 0.431735 0.041392 0.547807 0.072 Uiso 1 1 calc R U . . .
C47 C 0.38082(11) 0.02861(13) 0.45002(11) 0.0515(5) Uani 1 1 d . . . . .
C48 C 0.33827(12) 0.01826(13) 0.33715(11) 0.0555(5) Uani 1 1 d . . . . .
C49 C 0.29853(14) 0.00582(16) 0.27315(13) 0.0710(7) Uani 1 1 d . . . . .
H40 H 0.254362 -0.023235 0.272664 0.085 Uiso 1 1 calc R U . . .
C50 C 0.32798(17) 0.03881(18) 0.21036(14) 0.0803(8) Uani 1 1 d . . . . .
H41 H 0.302812 0.032173 0.166394 0.096 Uiso 1 1 calc R U . . .
C51 C 0.39397(18) 0.08154(18) 0.21084(14) 0.0842(8) Uani 1 1 d . . . . .
H42 H 0.412326 0.102363 0.167247 0.101 Uiso 1 1 calc R U . . .
C52 C 0.43282(15) 0.09377(17) 0.27441(13) 0.0759(7) Uani 1 1 d . . . . .
H43 H 0.477071 0.122652 0.274487 0.091 Uiso 1 1 calc R U . . .
C53 C 0.40414(12) 0.06177(14) 0.33855(12) 0.0572(5) Uani 1 1 d . . . . .
C54 C 0.36992(11) -0.06384(13) 0.56129(10) 0.0516(5) Uani 1 1 d . . . . .
C55 C 0.39235(12) -0.19074(14) 0.60482(11) 0.0564(5) Uani 1 1 d . . . . .
C56 C 0.42181(14) -0.26622(17) 0.63116(14) 0.0773(7) Uani 1 1 d . . . . .
H45 H 0.471928 -0.273721 0.636291 0.093 Uiso 1 1 calc R U . . .
C57 C 0.37370(18) -0.3288(2) 0.64916(17) 0.0985(10) Uani 1 1 d . . . . .
H46 H 0.391410 -0.379814 0.667787 0.118 Uiso 1 1 calc R U . . .
C58 C 0.29895(19) -0.3181(2) 0.6403(2) 0.1183(12) Uani 1 1 d . . . . .
H47 H 0.267782 -0.362451 0.652081 0.142 Uiso 1 1 calc R U . . .
C59 C 0.27001(16) -0.2434(2) 0.61438(19) 0.1079(11) Uani 1 1 d . . . . .
H48 H 0.219859 -0.236388 0.609012 0.130 Uiso 1 1 calc R U . . .
C60 C 0.31807(13) -0.17865(16) 0.59649(13) 0.0676(6) Uani 1 1 d . . . . .
H3 H 0.3310(14) 0.3487(17) 0.2675(14) 0.096(8) Uiso 1 1 d . . . . .
H8 H 0.1689(14) 0.1643(16) 0.2635(13) 0.087(8) Uiso 1 1 d . . . . .
H15 H 0.3243(13) 0.2821(16) 0.5272(12) 0.078(7) Uiso 1 1 d . . . . .
H20 H 0.1783(16) 0.3164(18) 0.5043(14) 0.106(9) Uiso 1 1 d . . . . .
H27 H 0.0252(15) -0.1032(16) 0.4195(12) 0.083(8) Uiso 1 1 d . . . . .
H32 H 0.2172(15) -0.0319(17) 0.5687(12) 0.083(8) Uiso 1 1 d . . . . .
H39 H 0.2825(15) -0.0345(16) 0.4260(12) 0.081(8) Uiso 1 1 d . . . . .
H44 H 0.4730(15) -0.1041(16) 0.5813(12) 0.079(8) Uiso 1 1 d . . . . .

loop_
_atom_site_aniso_label
_atom_site_aniso_U_11
_atom_site_aniso_U_22
_atom_site_aniso_U_33
_atom_site_aniso_U_23
_atom_site_aniso_U_13
_atom_site_aniso_U_12
N1 0.0695(12) 0.0530(11) 0.0423(9) -0.0033(7) 0.0031(7) -0.0052(9)
N2 0.0934(15) 0.0625(13) 0.0430(9) 0.0013(7) -0.0044(8) -0.0152(11)
N3 0.0757(14) 0.0511(11) 0.0433(9) -0.0052(7) 0.0053(8) -0.0079(9)
N4 0.0713(13) 0.0524(11) 0.0475(9) -0.0050(7) 0.0026(8) 0.0053(9)
N5 0.0704(13) 0.0476(10) 0.0448(9) 0.0058(7) 0.0001(8) -0.0059(9)
N6 0.0686(13) 0.0509(11) 0.0476(9) 0.0051(7) 0.0052(7) 0.0051(9)
N7 0.0995(16) 0.0666(13) 0.0407(9) -0.0036(8) -0.0037(9) 0.0210(11)
N8 0.0756(13) 0.0534(11) 0.0462(9) 0.0031(7) 0.0054(7) 0.0070(9)
N9 0.0398(11) 0.0497(11) 0.0713(11) -0.0079(8) -0.0006(7) 0.0049(9)
N10 0.0431(12) 0.0626(14) 0.1073(15) -0.0184(10) 0.0071(9) -0.0035(10)
N11 0.0451(11) 0.0485(11) 0.0744(12) 0.0057(8) 0.0027(8) 0.0059(9)
N12 0.0475(11) 0.0492(11) 0.0748(11) -0.0079(8) -0.0019(8) 0.0053(9)
N13 0.0432(11) 0.0486(11) 0.0757(12) -0.0082(8) 0.0023(8) -0.0052(9)
N14 0.0457(11) 0.0496(11) 0.0761(11) 0.0073(8) -0.0031(8) -0.0055(9)
N15 0.0424(11) 0.0555(12) 0.0731(11) 0.0062(8) -0.0007(8) -0.0031(9)
N16 0.0428(12) 0.0637(14) 0.1057(15) 0.0154(10) 0.0073(9) 0.0036(10)
C1 0.0748(16) 0.0471(13) 0.0566(12) -0.0027(9) 0.0053(10) 0.0037(11)
C2 0.0576(13) 0.0474(12) 0.0458(10) 0.0023(8) 0.0026(8) 0.0016(10)
C3 0.0630(14) 0.0549(13) 0.0504(11) -0.0039(9) 0.0017(9) -0.0103(11)
C4 0.103(2) 0.0726(18) 0.0622(14) 0.0013(11) 0.0099(12) -0.0288(16)
C5 0.127(3) 0.076(2) 0.092(2) -0.0093(14) 0.0157(16) -0.0477(19)
C6 0.167(4) 0.100(3) 0.083(2) -0.0273(16) 0.0127(19) -0.069(2)
C7 0.154(3) 0.106(3) 0.0556(14) -0.0159(14) 0.0041(15) -0.052(2)
C8 0.0814(17) 0.0666(16) 0.0482(12) -0.0041(9) -0.0007(10) -0.0172(13)
C9 0.0681(15) 0.0386(11) 0.0437(10) -0.0005(7) 0.0022(8) -0.0009(10)
C10 0.0701(16) 0.0474(12) 0.0484(11) 0.0029(8) 0.0011(9) -0.0027(11)
C11 0.0827(19) 0.0705(17) 0.0702(14) -0.0035(11) -0.0055(12) -0.0111(14)
C12 0.0696(19) 0.0755(19) 0.0972(19) 0.0096(14) -0.0052(14) -0.0075(14)
C13 0.0705(19) 0.0741(18) 0.0903(18) 0.0130(13) 0.0121(13) 0.0106(15)
C14 0.0829(19) 0.0610(15) 0.0647(13) 0.0020(10) 0.0132(12) 0.0113(14)
C15 0.0698(15) 0.0427(12) 0.0504(11) 0.0040(8) 0.0042(9) 0.0078(11)
C16 0.0632(15) 0.0442(12) 0.0610(12) 0.0015(8) 0.0043(9) -0.0039(10)
C17 0.0678(15) 0.0370(11) 0.0445(10) -0.0001(7) 0.0041(8) -0.0007(10)
C18 0.0620(14) 0.0447(12) 0.0524(11) -0.0068(8) 0.0029(9) -0.0028(10)
C19 0.0743(18) 0.0666(16) 0.0647(13) -0.0032(10) 0.0104(11) -0.0133(13)
C20 0.0666(18) 0.0726(18) 0.0908(18) -0.0171(13) 0.0128(13) -0.0107(14)
C21 0.0706(19) 0.0741(19) 0.0967(19) -0.0102(14) -0.0061(14) 0.0098(14)
C22 0.0796(19) 0.0711(17) 0.0691(14) 0.0040(11) -0.0063(12) 0.0128(14)
C23 0.0684(15) 0.0458(12) 0.0495(11) -0.0025(8) 0.0013(9) 0.0022(11)
C24 0.0574(13) 0.0515(13) 0.0444(10) -0.0007(8) -0.0008(8) -0.0033(10)
C25 0.0891(18) 0.0678(16) 0.0475(11) 0.0026(9) 0.0014(10) 0.0247(14)
C26 0.174(3) 0.101(2) 0.0580(15) 0.0160(13) 0.0055(16) 0.066(2)
C27 0.172(4) 0.092(2) 0.086(2) 0.0224(16) 0.0078(19) 0.066(2)
C28 0.134(3) 0.074(2) 0.088(2) 0.0031(14) 0.0108(17) 0.0437(19)
C29 0.102(2) 0.0718(18) 0.0617(14) -0.0079(11) 0.0081(12) 0.0210(15)
C30 0.0667(15) 0.0570(14) 0.0488(11) 0.0013(9) 0.0034(9) 0.0082(11)
C31 0.0607(15) 0.0434(13) 0.0740(13) 0.0012(9) -0.0019(10) 0.0016(11)
C32 0.0449(13) 0.0495(13) 0.0597(11) -0.0004(8) 0.0021(8) -0.0005(10)
C33 0.0464(13) 0.0552(13) 0.0610(12) -0.0088(9) 0.0003(8) 0.0016(10)
C34 0.0628(16) 0.0630(16) 0.0896(16) -0.0213(12) -0.0043(11) -0.0038(13)
C35 0.089(2) 0.0645(18) 0.119(2) -0.0374(15) -0.0119(16) 0.0115(16)
C36 0.079(2) 0.092(2) 0.173(3) -0.065(2) -0.008(2) 0.0294(19)
C37 0.0532(18) 0.100(3) 0.177(3) -0.058(2) 0.0014(17) 0.0185(17)
C38 0.0445(14) 0.0633(16) 0.0916(16) -0.0185(12) 0.0029(10) 0.0036(11)
C39 0.0416(12) 0.0388(11) 0.0710(13) -0.0010(8) -0.0002(9) -0.0004(9)
C40 0.0475(13) 0.0427(12) 0.0689(13) 0.0057(9) 0.0011(9) -0.0071(10)
C41 0.0640(16) 0.0618(16) 0.0812(16) 0.0153(11) -0.0089(12) -0.0033(12)
C42 0.094(2) 0.0699(18) 0.0723(16) 0.0122(12) -0.0099(13) -0.0163(16)
C43 0.106(2) 0.0716(18) 0.0698(16) -0.0075(12) 0.0055(14) -0.0102(17)
C44 0.0725(18) 0.0670(17) 0.0794(16) -0.0104(12) 0.0082(12) 0.0034(13)
C45 0.0515(14) 0.0432(12) 0.0719(13) -0.0019(9) 0.0002(9) -0.0009(10)
C46 0.0599(15) 0.0475(13) 0.0722(13) -0.0052(9) -0.0004(10) -0.0014(11)
C47 0.0443(12) 0.0373(11) 0.0728(13) -0.0018(8) -0.0002(9) -0.0010(9)
C48 0.0515(14) 0.0445(12) 0.0705(13) -0.0085(9) -0.0012(9) 0.0058(10)
C49 0.0646(17) 0.0649(16) 0.0833(16) -0.0178(12) -0.0112(12) 0.0039(13)
C50 0.098(2) 0.0707(18) 0.0723(16) -0.0103(12) -0.0130(14) 0.0191(16)
C51 0.109(2) 0.0736(19) 0.0702(16) 0.0094(12) 0.0043(14) 0.0112(17)
C52 0.0747(18) 0.0680(17) 0.0851(17) 0.0139(12) 0.0093(13) -0.0002(14)
C53 0.0511(14) 0.0471(13) 0.0734(14) 0.0007(9) -0.0001(9) 0.0052(11)
C54 0.0460(13) 0.0469(12) 0.0619(11) -0.0040(8) 0.0041(8) 0.0022(10)
C55 0.0490(13) 0.0542(14) 0.0662(12) 0.0097(9) 0.0022(9) -0.0044(11)
C56 0.0589(16) 0.0714(18) 0.1014(18) 0.0284(13) -0.0044(12) 0.0013(14)
C57 0.088(2) 0.078(2) 0.130(2) 0.0433(17) -0.0076(17) -0.0095(17)
C58 0.084(3) 0.090(2) 0.180(3) 0.061(2) -0.004(2) -0.024(2)
C59 0.0533(18) 0.091(2) 0.179(3) 0.052(2) 0.0035(17) -0.0127(16)
C60 0.0466(14) 0.0634(16) 0.0930(16) 0.0179(12) 0.0040(10) -0.0062(12)

loop_
_atom_type_symbol
_atom_type_description
_atom_type_scat_dispersion_real
_atom_type_scat_dispersion_imag
_atom_type_scat_source
C C 0.0033 0.0016
;
International Tables for Crystallography
(Vol. C, Tables 4.2.6.8 and 6.1.1.4)
;
H H 0.0000 0.0000
;
International Tables for Crystallography
(Vol. C, Table 6.1.1.4)
;
N N 0.0061 0.0033
;
International Tables for Crystallography
(Vol. C, Tables 4.2.6.8 and 6.1.1.4)
;

loop_
_geom_angle_atom_site_label_1
_geom_angle_atom_site_label_2
_geom_angle_atom_site_label_3
_geom_angle
_geom_angle_site_symmetry_1
_geom_angle_site_symmetry_3
_geom_angle_publ_flag
C2 N1 C3 107.28(16) . . ?
C2 N1 H3 123.3(15) . . ?
C3 N1 H3 129.3(15) . . ?
C2 N2 C8 105.04(16) . . ?
C9 N3 C10 107.56(16) . . ?
C9 N3 H8 130.2(14) . . ?
C10 N3 H8 122.1(14) . . ?
C9 N4 C15 104.97(16) . . ?
C17 N5 C18 107.30(16) . . ?
C17 N5 H15 125.5(15) . . ?
C18 N5 H15 127.2(15) . . ?
C17 N6 C23 105.46(16) . . ?
C24 N7 C25 107.45(17) . . ?
C24 N7 H20 118.2(16) . . ?
C25 N7 H20 132.1(16) . . ?
C24 N8 C30 105.27(16) . . ?
C32 N9 C33 106.96(18) . . ?
C32 N9 H27 123.9(16) . . ?
C33 N9 H27 128.9(16) . . ?
C32 N10 C38 104.94(18) . . ?
C39 N11 C40 107.05(18) . . ?
C39 N11 H32 126.7(14) . . ?
C40 N11 H32 126.2(14) . . ?
C39 N12 C45 105.53(17) . . ?
C47 N13 C48 106.62(19) . . ?
C47 N13 H39 127.8(14) . . ?
C48 N13 H39 125.5(13) . . ?
C47 N14 C53 105.77(17) . . ?
C54 N15 C55 107.23(19) . . ?
C54 N15 H44 126.2(16) . . ?
C55 N15 H44 126.5(16) . . ?
C54 N16 C60 105.07(18) . . ?
C2 C1 C9 114.12(18) . . ?
C2 C1 H1 108.7 . . ?
C9 C1 H1 108.7 . . ?
C2 C1 H2 108.7 . . ?
C9 C1 H2 108.7 . . ?
H1 C1 H2 107.6 . . ?
N2 C2 N1 112.71(19) . . ?
N2 C2 C1 125.07(18) . . ?
N1 C2 C1 122.21(16) . . ?
N1 C3 C4 132.21(19) . . ?
N1 C3 C8 105.55(18) . . ?
C4 C3 C8 122.2(2) . . ?
C5 C4 C3 117.1(2) . . ?
C5 C4 H4 121.4 . . ?
C3 C4 H4 121.4 . . ?
C4 C5 C6 121.1(3) . . ?
C4 C5 H5 119.4 . . ?
C6 C5 H5 119.4 . . ?
C7 C6 C5 122.0(3) . . ?
C7 C6 H6 119.0 . . ?
C5 C6 H6 119.0 . . ?
C6 C7 C8 117.7(2) . . ?
C6 C7 H7 121.2 . . ?
C8 C7 H7 121.2 . . ?
C3 C8 C7 119.8(2) . . ?
C3 C8 N2 109.42(18) . . ?
C7 C8 N2 130.7(2) . . ?
N4 C9 N3 112.8(2) . . ?
N4 C9 C1 124.81(17) . . ?
N3 C9 C1 122.41(17) . . ?
C11 C10 N3 132.0(2) . . ?
C11 C10 C15 122.8(2) . . ?
N3 C10 C15 105.20(18) . . ?
C10 C11 C12 116.8(2) . . ?
C10 C11 H9 121.6 . . ?
C12 C11 H9 121.6 . . ?
C11 C12 C13 121.7(3) . . ?
C11 C12 H10 119.2 . . ?
C13 C12 H10 119.2 . . ?
C14 C13 C12 121.3(2) . . ?
C14 C13 H11 119.4 . . ?
C12 C13 H11 119.4 . . ?
C13 C14 C15 118.1(2) . . ?
C13 C14 H12 121.0 . . ?
C15 C14 H12 121.0 . . ?
C10 C15 N4 109.52(18) . . ?
C10 C15 C14 119.4(2) . . ?
N4 C15 C14 131.01(19) . . ?
C24 C16 C17 114.71(18) . . ?
C24 C16 H13 108.6 . . ?
C17 C16 H13 108.6 . . ?
C24 C16 H14 108.6 . . ?
C17 C16 H14 108.6 . . ?
H13 C16 H14 107.6 . . ?
N6 C17 N5 112.4(2) . . ?
N6 C17 C16 124.00(18) . . ?
N5 C17 C16 123.51(17) . . ?
C19 C18 N5 132.4(2) . . ?
C19 C18 C23 122.3(2) . . ?
N5 C18 C23 105.26(18) . . ?
C20 C19 C18 117.1(2) . . ?
C20 C19 H16 121.5 . . ?
C18 C19 H16 121.5 . . ?
C19 C20 C21 121.4(2) . . ?
C19 C20 H17 119.3 . . ?
C21 C20 H17 119.3 . . ?
C22 C21 C20 121.3(2) . . ?
C22 C21 H18 119.3 . . ?
C20 C21 H18 119.3 . . ?
C21 C22 C23 118.0(2) . . ?
C21 C22 H19 121.0 . . ?
C23 C22 H19 121.0 . . ?
N6 C23 C18 109.56(18) . . ?
N6 C23 C22 130.5(2) . . ?
C18 C23 C22 119.9(2) . . ?
N8 C24 N7 112.39(19) . . ?
N8 C24 C16 124.72(17) . . ?
N7 C24 C16 122.89(18) . . ?
C26 C25 N7 132.6(2) . . ?
C26 C25 C30 122.1(2) . . ?
N7 C25 C30 105.34(18) . . ?
C27 C26 C25 117.0(2) . . ?
C27 C26 H21 121.5 . . ?
C25 C26 H21 121.5 . . ?
C26 C27 C28 122.0(3) . . ?
C26 C27 H22 119.0 . . ?
C28 C27 H22 119.0 . . ?
C29 C28 C27 121.1(3) . . ?
C29 C28 H23 119.5 . . ?
C27 C28 H23 119.5 . . ?
C28 C29 C30 118.2(2) . . ?
C28 C29 H24 120.9 . . ?
C30 C29 H24 120.9 . . ?
C25 C30 N8 109.54(18) . . ?
C25 C30 C29 119.8(2) . . ?
N8 C30 C29 130.70(19) . . ?
C32 C31 C39 113.99(17) . . ?
C32 C31 H25 108.8 . . ?
C39 C31 H25 108.8 . . ?
C32 C31 H26 108.8 . . ?
C39 C31 H26 108.8 . . ?
H25 C31 H26 107.6 . . ?
N10 C32 N9 113.23(19) . . ?
N10 C32 C31 124.6(2) . . ?
N9 C32 C31 122.13(19) . . ?
N9 C33 C38 105.91(19) . . ?
N9 C33 C34 132.4(2) . . ?
C38 C33 C34 121.6(2) . . ?
C35 C34 C33 117.1(2) . . ?
C35 C34 H28 121.4 . . ?
C33 C34 H28 121.4 . . ?
C34 C35 C36 121.6(3) . . ?
C34 C35 H29 119.2 . . ?
C36 C35 H29 119.2 . . ?
C37 C36 C35 121.6(3) . . ?
C37 C36 H30 119.2 . . ?
C35 C36 H30 119.2 . . ?
C36 C37 C38 118.2(3) . . ?
C36 C37 H31 120.9 . . ?
C38 C37 H31 120.9 . . ?
C33 C38 C37 119.9(2) . . ?
C33 C38 N10 108.94(19) . . ?
C37 C38 N10 131.2(2) . . ?
N12 C39 N11 112.62(18) . . ?
N12 C39 C31 124.08(18) . . ?
N11 C39 C31 123.17(19) . . ?
N11 C40 C41 132.4(2) . . ?
N11 C40 C45 105.46(17) . . ?
C41 C40 C45 122.1(2) . . ?
C42 C41 C40 116.8(2) . . ?
C42 C41 H33 121.6 . . ?
C40 C41 H33 121.6 . . ?
C41 C42 C43 121.8(2) . . ?
C41 C42 H34 119.1 . . ?
C43 C42 H34 119.1 . . ?
C44 C43 C42 121.3(2) . . ?
C44 C43 H35 119.4 . . ?
C42 C43 H35 119.4 . . ?
C43 C44 C45 117.6(3) . . ?
C43 C44 H36 121.2 . . ?
C45 C44 H36 121.2 . . ?
C40 C45 N12 109.34(18) . . ?
C40 C45 C44 120.4(2) . . ?
N12 C45 C44 130.3(2) . . ?
C47 C46 C54 114.77(17) . . ?
C47 C46 H37 108.6 . . ?
C54 C46 H37 108.6 . . ?
C47 C46 H38 108.6 . . ?
C54 C46 H38 108.6 . . ?
H37 C46 H38 107.6 . . ?
N14 C47 N13 112.55(18) . . ?
N14 C47 C46 124.41(18) . . ?
N13 C47 C46 122.98(19) . . ?
C49 C48 C53 122.3(2) . . ?
C49 C48 N13 132.0(2) . . ?
C53 C48 N13 105.70(18) . . ?
C50 C49 C48 116.5(3) . . ?
C50 C49 H40 121.8 . . ?
C48 C49 H40 121.8 . . ?
C49 C50 C51 121.9(2) . . ?
C49 C50 H41 119.1 . . ?
C51 C50 H41 119.1 . . ?
C52 C51 C50 121.3(2) . . ?
C52 C51 H42 119.4 . . ?
C50 C51 H42 119.4 . . ?
C51 C52 C53 118.0(3) . . ?
C51 C52 H43 121.0 . . ?
C53 C52 H43 121.0 . . ?
C52 C53 C48 120.1(2) . . ?
C52 C53 N14 130.5(2) . . ?
C48 C53 N14 109.36(18) . . ?
N16 C54 N15 113.0(2) . . ?
N16 C54 C46 124.7(2) . . ?
N15 C54 C46 122.34(19) . . ?
N15 C55 C60 105.48(19) . . ?
N15 C55 C56 132.2(2) . . ?
C60 C55 C56 122.3(2) . . ?
C57 C56 C55 116.9(2) . . ?
C57 C56 H45 121.6 . . ?
C55 C56 H45 121.6 . . ?
C56 C57 C58 121.5(3) . . ?
C56 C57 H46 119.3 . . ?
C58 C57 H46 119.3 . . ?
C59 C58 C57 121.5(3) . . ?
C59 C58 H47 119.3 . . ?
C57 C58 H47 119.3 . . ?
C58 C59 C60 117.9(3) . . ?
C58 C59 H48 121.1 . . ?
C60 C59 H48 121.1 . . ?
C55 C60 C59 119.9(2) . . ?
C55 C60 N16 109.2(2) . . ?
C59 C60 N16 130.8(2) . . ?

loop_
_geom_bond_atom_site_label_1
_geom_bond_atom_site_label_2
_geom_bond_distance
_geom_bond_site_symmetry_2
_geom_bond_publ_flag
N1 C2 1.351(2) . ?
N1 C3 1.376(3) . ?
N1 H3 0.99(2) . ?
N2 C2 1.311(2) . ?
N2 C8 1.396(3) . ?
N3 C9 1.346(2) . ?
N3 C10 1.384(3) . ?
N3 H8 1.02(2) . ?
N4 C9 1.324(2) . ?
N4 C15 1.395(3) . ?
N5 C17 1.356(2) . ?
N5 C18 1.383(3) . ?
N5 H15 0.93(2) . ?
N6 C17 1.317(2) . ?
N6 C23 1.388(3) . ?
N7 C24 1.348(2) . ?
N7 C25 1.381(3) . ?
N7 H20 1.00(3) . ?
N8 C24 1.317(2) . ?
N8 C30 1.390(3) . ?
N9 C32 1.348(3) . ?
N9 C33 1.376(3) . ?
N9 H27 0.95(3) . ?
N10 C32 1.306(3) . ?
N10 C38 1.403(3) . ?
N11 C39 1.359(3) . ?
N11 C40 1.384(3) . ?
N11 H32 0.95(3) . ?
N12 C39 1.311(3) . ?
N12 C45 1.394(3) . ?
N13 C47 1.365(3) . ?
N13 C48 1.389(3) . ?
N13 H39 0.97(3) . ?
N14 C47 1.311(3) . ?
N14 C53 1.392(3) . ?
N15 C54 1.341(3) . ?
N15 C55 1.380(3) . ?
N15 H44 0.92(3) . ?
N16 C54 1.309(3) . ?
N16 C60 1.395(3) . ?
C1 C2 1.489(3) . ?
C1 C9 1.490(3) . ?
C1 H1 0.9700 . ?
C1 H2 0.9700 . ?
C3 C4 1.382(3) . ?
C3 C8 1.383(3) . ?
C4 C5 1.375(3) . ?
C4 H4 0.9300 . ?
C5 C6 1.379(4) . ?
C5 H5 0.9300 . ?
C6 C7 1.369(4) . ?
C6 H6 0.9300 . ?
C7 C8 1.394(3) . ?
C7 H7 0.9300 . ?
C10 C11 1.377(3) . ?
C10 C15 1.395(3) . ?
C11 C12 1.380(4) . ?
C11 H9 0.9300 . ?
C12 C13 1.387(4) . ?
C12 H10 0.9300 . ?
C13 C14 1.377(4) . ?
C13 H11 0.9300 . ?
C14 C15 1.395(3) . ?
C14 H12 0.9300 . ?
C16 C24 1.488(3) . ?
C16 C17 1.491(3) . ?
C16 H13 0.9700 . ?
C16 H14 0.9700 . ?
C18 C19 1.381(3) . ?
C18 C23 1.393(3) . ?
C19 C20 1.380(3) . ?
C19 H16 0.9300 . ?
C20 C21 1.392(4) . ?
C20 H17 0.9300 . ?
C21 C22 1.376(4) . ?
C21 H18 0.9300 . ?
C22 C23 1.394(3) . ?
C22 H19 0.9300 . ?
C25 C26 1.380(3) . ?
C25 C30 1.384(3) . ?
C26 C27 1.372(4) . ?
C26 H21 0.9300 . ?
C27 C28 1.382(4) . ?
C27 H22 0.9300 . ?
C28 C29 1.364(3) . ?
C28 H23 0.9300 . ?
C29 C30 1.399(3) . ?
C29 H24 0.9300 . ?
C31 C32 1.493(3) . ?
C31 C39 1.493(3) . ?
C31 H25 0.9700 . ?
C31 H26 0.9700 . ?
C33 C38 1.383(3) . ?
C33 C34 1.393(3) . ?
C34 C35 1.366(3) . ?
C34 H28 0.9300 . ?
C35 C36 1.376(4) . ?
C35 H29 0.9300 . ?
C36 C37 1.366(4) . ?
C36 H30 0.9300 . ?
C37 C38 1.388(3) . ?
C37 H31 0.9300 . ?
C40 C41 1.386(3) . ?
C40 C45 1.391(3) . ?
C41 C42 1.375(4) . ?
C41 H33 0.9300 . ?
C42 C43 1.393(4) . ?
C42 H34 0.9300 . ?
C43 C44 1.377(3) . ?
C43 H35 0.9300 . ?
C44 C45 1.394(3) . ?
C44 H36 0.9300 . ?
C46 C47 1.491(3) . ?
C46 C54 1.495(3) . ?
C46 H37 0.9700 . ?
C46 H38 0.9700 . ?
C48 C49 1.388(3) . ?
C48 C53 1.389(3) . ?
C49 C50 1.378(4) . ?
C49 H40 0.9300 . ?
C50 C51 1.384(4) . ?
C50 H41 0.9300 . ?
C51 C52 1.372(4) . ?
C51 H42 0.9300 . ?
C52 C53 1.388(3) . ?
C52 H43 0.9300 . ?
C55 C60 1.382(3) . ?
C55 C56 1.391(3) . ?
C56 C57 1.366(4) . ?
C56 H45 0.9300 . ?
C57 C58 1.388(4) . ?
C57 H46 0.9300 . ?
C58 C59 1.373(4) . ?
C58 H47 0.9300 . ?
C59 C60 1.390(4) . ?
C59 H48 0.9300 . ?

loop_
_geom_hbond_atom_site_label_D
_geom_hbond_atom_site_label_H
_geom_hbond_atom_site_label_A
_geom_hbond_site_symmetry_D
_geom_hbond_site_symmetry_H
_geom_hbond_site_symmetry_A
_geom_hbond_distance_DA
_geom_hbond_distance_DH
_geom_hbond_distance_HA
_geom_hbond_angle_DHA
_geom_hbond_publ_flag
N1 H3 N6 . . 4_565 2.795(2) 0.99(2) 1.80(2) 175(2) no
N3 H8 N8 . . 4_565 2.773(2) 1.02(2) 1.77(2) 166(2) no
N5 H15 N2 . . . 2.799(2) 0.93(2) 1.90(2) 163(2) no
N7 H20 N4 . . . 2.852(2) 1.00(3) 1.86(3) 170(3) no
N9 H27 N12 . . 3_556 2.789(3) 0.95(3) 1.85(3) 175(2) no
N11 H32 N16 . . . 2.826(3) 0.95(3) 1.91(3) 160(2) no
N13 H39 N10 . . . 2.809(3) 0.97(3) 1.88(3) 161(2) no
N15 H44 N14 . . 3_656 2.793(3) 0.92(3) 1.88(3) 172(2) no

loop_
_geom_torsion_atom_site_label_1
_geom_torsion_atom_site_label_2
_geom_torsion_atom_site_label_3
_geom_torsion_atom_site_label_4
_geom_torsion
_geom_torsion_site_symmetry_1
_geom_torsion_site_symmetry_2
_geom_torsion_site_symmetry_3
_geom_torsion_site_symmetry_4
_geom_torsion_publ_flag
C8 N2 C2 N1 0.3(3) . . . . ?
C8 N2 C2 C1 -178.7(2) . . . . ?
C3 N1 C2 N2 0.1(3) . . . . ?
C3 N1 C2 C1 179.2(2) . . . . ?
C9 C1 C2 N2 76.4(3) . . . . ?
C9 C1 C2 N1 -102.5(2) . . . . ?
C2 N1 C3 C4 -179.5(3) . . . . ?
C2 N1 C3 C8 -0.6(2) . . . . ?
N1 C3 C4 C5 179.2(3) . . . . ?
C8 C3 C4 C5 0.5(4) . . . . ?
C3 C4 C5 C6 -1.1(5) . . . . ?
C4 C5 C6 C7 1.1(6) . . . . ?
C5 C6 C7 C8 -0.2(6) . . . . ?
N1 C3 C8 C7 -178.7(3) . . . . ?
C4 C3 C8 C7 0.4(4) . . . . ?
N1 C3 C8 N2 0.8(3) . . . . ?
C4 C3 C8 N2 179.8(2) . . . . ?
C6 C7 C8 C3 -0.5(5) . . . . ?
C6 C7 C8 N2 -179.8(3) . . . . ?
C2 N2 C8 C3 -0.7(3) . . . . ?
C2 N2 C8 C7 178.7(3) . . . . ?
C15 N4 C9 N3 -0.4(2) . . . . ?
C15 N4 C9 C1 -178.41(18) . . . . ?
C10 N3 C9 N4 0.2(2) . . . . ?
C10 N3 C9 C1 178.31(18) . . . . ?
C2 C1 C9 N4 -51.9(3) . . . . ?
C2 C1 C9 N3 130.30(19) . . . . ?
C9 N3 C10 C11 -178.3(2) . . . . ?
C9 N3 C10 C15 0.0(2) . . . . ?
N3 C10 C11 C12 178.0(2) . . . . ?
C15 C10 C11 C12 -0.1(4) . . . . ?
C10 C11 C12 C13 -0.4(4) . . . . ?
C11 C12 C13 C14 0.5(4) . . . . ?
C12 C13 C14 C15 -0.1(4) . . . . ?
C11 C10 C15 N4 178.2(2) . . . . ?
N3 C10 C15 N4 -0.3(2) . . . . ?
C11 C10 C15 C14 0.5(3) . . . . ?
N3 C10 C15 C14 -178.04(18) . . . . ?
C9 N4 C15 C10 0.4(2) . . . . ?
C9 N4 C15 C14 177.8(2) . . . . ?
C13 C14 C15 C10 -0.4(3) . . . . ?
C13 C14 C15 N4 -177.6(2) . . . . ?
C23 N6 C17 N5 0.0(2) . . . . ?
C23 N6 C17 C16 176.94(18) . . . . ?
C18 N5 C17 N6 0.2(2) . . . . ?
C18 N5 C17 C16 -176.69(18) . . . . ?
C24 C16 C17 N6 126.0(2) . . . . ?
C24 C16 C17 N5 -57.4(2) . . . . ?
C17 N5 C18 C19 177.3(2) . . . . ?
C17 N5 C18 C23 -0.4(2) . . . . ?
N5 C18 C19 C20 -177.3(2) . . . . ?
C23 C18 C19 C20 0.1(3) . . . . ?
C18 C19 C20 C21 -0.5(4) . . . . ?
C19 C20 C21 C22 0.7(4) . . . . ?
C20 C21 C22 C23 -0.6(4) . . . . ?
C17 N6 C23 C18 -0.3(2) . . . . ?
C17 N6 C23 C22 -177.6(2) . . . . ?
C19 C18 C23 N6 -177.57(19) . . . . ?
N5 C18 C23 N6 0.4(2) . . . . ?
C19 C18 C23 C22 0.1(3) . . . . ?
N5 C18 C23 C22 178.0(2) . . . . ?
C21 C22 C23 N6 177.2(2) . . . . ?
C21 C22 C23 C18 0.2(3) . . . . ?
C30 N8 C24 N7 0.3(3) . . . . ?
C30 N8 C24 C16 -179.9(2) . . . . ?
C25 N7 C24 N8 0.0(3) . . . . ?
C25 N7 C24 C16 -179.9(2) . . . . ?
C17 C16 C24 N8 -94.8(2) . . . . ?
C17 C16 C24 N7 85.1(2) . . . . ?
C24 N7 C25 C26 179.8(3) . . . . ?
C24 N7 C25 C30 -0.2(3) . . . . ?
N7 C25 C26 C27 180.0(3) . . . . ?
C30 C25 C26 C27 0.0(5) . . . . ?
C25 C26 C27 C28 -0.8(6) . . . . ?
C26 C27 C28 C29 1.2(6) . . . . ?
C27 C28 C29 C30 -0.8(5) . . . . ?
C26 C25 C30 N8 -179.6(3) . . . . ?
N7 C25 C30 N8 0.4(3) . . . . ?
C26 C25 C30 C29 0.3(4) . . . . ?
N7 C25 C30 C29 -179.7(2) . . . . ?
C24 N8 C30 C25 -0.4(3) . . . . ?
C24 N8 C30 C29 179.7(3) . . . . ?
C28 C29 C30 C25 0.1(4) . . . . ?
C28 C29 C30 N8 180.0(3) . . . . ?
C38 N10 C32 N9 -0.6(3) . . . . ?
C38 N10 C32 C31 177.91(19) . . . . ?
C33 N9 C32 N10 -0.1(2) . . . . ?
C33 N9 C32 C31 -178.65(18) . . . . ?
C39 C31 C32 N10 -83.3(3) . . . . ?
C39 C31 C32 N9 95.0(2) . . . . ?
C32 N9 C33 C38 0.8(2) . . . . ?
C32 N9 C33 C34 179.6(2) . . . . ?
N9 C33 C34 C35 -179.7(2) . . . . ?
C38 C33 C34 C35 -1.0(4) . . . . ?
C33 C34 C35 C36 1.3(4) . . . . ?
C34 C35 C36 C37 -1.0(6) . . . . ?
C35 C36 C37 C38 0.3(6) . . . . ?
N9 C33 C38 C37 179.4(3) . . . . ?
C34 C33 C38 C37 0.4(4) . . . . ?
N9 C33 C38 N10 -1.1(3) . . . . ?
C34 C33 C38 N10 179.9(2) . . . . ?
C36 C37 C38 C33 0.0(5) . . . . ?
C36 C37 C38 N10 -179.4(3) . . . . ?
C32 N10 C38 C33 1.1(3) . . . . ?
C32 N10 C38 C37 -179.5(3) . . . . ?
C45 N12 C39 N11 -0.3(2) . . . . ?
C45 N12 C39 C31 -176.36(19) . . . . ?
C40 N11 C39 N12 0.2(2) . . . . ?
C40 N11 C39 C31 176.26(18) . . . . ?
C32 C31 C39 N12 -134.5(2) . . . . ?
C32 C31 C39 N11 49.9(3) . . . . ?
C39 N11 C40 C41 -178.2(2) . . . . ?
C39 N11 C40 C45 0.0(2) . . . . ?
N11 C40 C41 C42 177.6(2) . . . . ?
C45 C40 C41 C42 -0.4(3) . . . . ?
C40 C41 C42 C43 0.4(4) . . . . ?
C41 C42 C43 C44 -0.2(4) . . . . ?
C42 C43 C44 C45 0.0(4) . . . . ?
N11 C40 C45 N12 -0.2(2) . . . . ?
C41 C40 C45 N12 178.25(19) . . . . ?
N11 C40 C45 C44 -178.3(2) . . . . ?
C41 C40 C45 C44 0.2(3) . . . . ?
C39 N12 C45 C40 0.3(2) . . . . ?
C39 N12 C45 C44 178.2(2) . . . . ?
C43 C44 C45 C40 0.1(4) . . . . ?
C43 C44 C45 N12 -177.6(2) . . . . ?
C53 N14 C47 N13 0.3(2) . . . . ?
C53 N14 C47 C46 -176.83(19) . . . . ?
C48 N13 C47 N14 -0.5(2) . . . . ?
C48 N13 C47 C46 176.67(18) . . . . ?
C54 C46 C47 N14 -133.3(2) . . . . ?
C54 C46 C47 N13 49.8(3) . . . . ?
C47 N13 C48 C49 -177.0(2) . . . . ?
C47 N13 C48 C53 0.5(2) . . . . ?
C53 C48 C49 C50 0.2(3) . . . . ?
N13 C48 C49 C50 177.4(2) . . . . ?
C48 C49 C50 C51 0.5(4) . . . . ?
C49 C50 C51 C52 -0.7(4) . . . . ?
C50 C51 C52 C53 0.2(4) . . . . ?
C51 C52 C53 C48 0.5(4) . . . . ?
C51 C52 C53 N14 -177.3(2) . . . . ?
C49 C48 C53 C52 -0.7(3) . . . . ?
N13 C48 C53 C52 -178.5(2) . . . . ?
C49 C48 C53 N14 177.48(19) . . . . ?
N13 C48 C53 N14 -0.3(2) . . . . ?
C47 N14 C53 C52 177.9(2) . . . . ?
C47 N14 C53 C48 0.0(2) . . . . ?
C60 N16 C54 N15 -0.5(3) . . . . ?
C60 N16 C54 C46 178.1(2) . . . . ?
C55 N15 C54 N16 0.1(2) . . . . ?
C55 N15 C54 C46 -178.55(18) . . . . ?
C47 C46 C54 N16 -80.2(3) . . . . ?
C47 C46 C54 N15 98.3(2) . . . . ?
C54 N15 C55 C60 0.3(2) . . . . ?
C54 N15 C55 C56 179.6(2) . . . . ?
N15 C55 C56 C57 -179.6(2) . . . . ?
C60 C55 C56 C57 -0.3(4) . . . . ?
C55 C56 C57 C58 1.2(5) . . . . ?
C56 C57 C58 C59 -1.4(6) . . . . ?
C57 C58 C59 C60 0.7(6) . . . . ?
N15 C55 C60 C59 179.1(3) . . . . ?
C56 C55 C60 C59 -0.3(4) . . . . ?
N15 C55 C60 N16 -0.6(3) . . . . ?
C56 C55 C60 N16 180.0(2) . . . . ?
C58 C59 C60 C55 0.1(5) . . . . ?
C58 C59 C60 N16 179.8(3) . . . . ?
C54 N16 C60 C55 0.7(3) . . . . ?
C54 N16 C60 C59 -179.0(3) . . . . ?
